data_1534053
loop_
_publ_author_name
'Liu Yanmei'
'Zheng Renkui'
'Zhao Zongyan'
'Yang Kuntang'
'Han Jiahua'

_publ_section_title
;
 Study of crystal structure of La0.25 Ca0.75 Mn O3
;
_journal_name_full 'Diwen Wuli Xuebao'
_journal_page_first 215
_journal_page_last 221
_journal_volume 25
_journal_year 2003
_chemical_formula_sum 'Ca0.75 La0.25 Mn O3'
_chemical_name_systematic '(La0.25 Ca0.75) (Mn O3)'
_space_group_IT_number 62
_symmetry_space_group_name_Hall '-P 2ac 2n'
_symmetry_space_group_name_H-M 'P n m a'
_cell_angle_alpha 90
_cell_angle_beta 90
_cell_angle_gamma 90
_cell_formula_units_Z 4
_cell_length_a 5.3559
_cell_length_b 7.5537
_cell_length_c 5.3587
_cell_volume 216.796
_citation_journal_id_ASTM DWXUES
_cod_data_source_file LiuYanmei_DWXUES_2003_1256.cif
_cod_data_source_block Ca0.75La0.25Mn1O3
_cod_original_cell_volume 216.7962
_cod_original_formula_sum 'Ca0.75 La0.25 Mn1 O3'
_cod_database_code 1534053

loop_
_symmetry_equiv_pos_as_xyz
x,y,z
-x+1/2,-y,z+1/2
x+1/2,-y+1/2,-z+1/2
-x,y+1/2,-z
-x,-y,-z
x-1/2,y,-z-1/2
-x-1/2,y-1/2,z-1/2
x,-y-1/2,z

loop_
_atom_site_label
_atom_site_type_symbol
_atom_site_fract_x
_atom_site_fract_y
_atom_site_fract_z
_atom_site_occupancy
_atom_site_U_iso_or_equiv
O2 O-2 0.2807 0.0338 0.7182 1 0.0
Ca1 Ca+2 0.0329 0.25 -0.0223 0.75 0.0
La1 La+3 0.0329 0.25 -0.0223 0.25 0.0
O1 O-2 0.4838 0.25 0.0515 1 0.0
Mn1 Mn+3 0.5 0 0 1 0.0
